data_4078647
loop_
_publ_author_name
'Bowie, John H.'
'Bruce, Michael I.'
'Buntine, Mark A.'
'Gentleman, Alexander S.'
'Graham, David C.'
'Low, Paul J.'
'Metha, Gregory F.'
'Mitchell, Cassandra'
'Parker, Christian R.'
'Skelton, Brian W.'
'White, Allan H.'

_publ_section_title
;
 Facile Decarboxylation of Propiolic Acid on a Ruthenium Center and
 Related Chemistry
;
_journal_issue 15
_journal_name_full Organometallics
_journal_page_first 5262
_journal_paper_doi 10.1021/om300157w
_journal_volume 31
_journal_year 2012
_chemical_formula_moiety 'C66 H61 P4 Ru2, F6 P, 2(C3 H6 O)'
_chemical_formula_sum 'C72 H73 F6 O2 P5 Ru2'
_chemical_formula_weight 1441.37
_space_group_IT_number 15
_symmetry_cell_setting monoclinic
_symmetry_space_group_name_Hall '-C 2yc'
_symmetry_space_group_name_H-M 'C 1 2/c 1'
_cell_angle_alpha 90.00000
_cell_angle_beta 107.8640(10)
_cell_angle_gamma 90.00000
_cell_formula_units_Z 8
_cell_length_a 46.357(3)
_cell_length_b 11.9083(8)
_cell_length_c 24.695(2)
_cell_measurement_reflns_used 7713
_cell_measurement_temperature 170
_cell_measurement_theta_max 32.5
_cell_measurement_theta_min 2.20
_cell_volume 12975.2(16)
_computing_cell_refinement 'Siemens SAINT (Siemens, 1995)'
_computing_data_collection 'Siemens SMART (Siemens, 1995)'
_computing_data_reduction 'xtal ADDREF SORTRF'
_computing_molecular_graphics xtal
_computing_publication_material 'xtal BONDLA CIFIO'
_computing_structure_refinement 'xtal CRYLSQ'
_computing_structure_solution xtal
_diffrn_ambient_temperature 170
_diffrn_measured_fraction_theta_full 1
_diffrn_measured_fraction_theta_max 1
_diffrn_measurement_device_type
;
Bruker SMART CCD diffractometer
;
_diffrn_measurement_method '\w scans'
_diffrn_radiation_detector 'CCD area detector'
_diffrn_radiation_monochromator graphite
_diffrn_radiation_source 'sealed tube'
_diffrn_radiation_type 'Mo K\a'
_diffrn_radiation_wavelength .71073
_diffrn_reflns_av_R_equivalents .061
_diffrn_reflns_av_sigmaI/netI .083
_diffrn_reflns_limit_h_max 61
_diffrn_reflns_limit_h_min -64
_diffrn_reflns_limit_k_max 16
_diffrn_reflns_limit_k_min -16
_diffrn_reflns_limit_l_max 34
_diffrn_reflns_limit_l_min -34
_diffrn_reflns_number 91596
_diffrn_reflns_theta_full 29.8
_diffrn_reflns_theta_max 29.8
_diffrn_reflns_theta_min 1.7
_diffrn_standards_decay_% 0
_diffrn_standards_number 0
_exptl_absorpt_coefficient_mu .652
_exptl_absorpt_correction_T_max 1
_exptl_absorpt_correction_T_min .85
_exptl_absorpt_correction_type multi-scan
_exptl_absorpt_process_details
;
 SADABS; Sheldrick, 1996
;
_exptl_crystal_colour orange
_exptl_crystal_density_diffrn 1.476
_exptl_crystal_density_method 'not measured'
_exptl_crystal_description plate
_exptl_crystal_F_000 5904
_exptl_crystal_size_max .5
_exptl_crystal_size_mid .23
_exptl_crystal_size_min .15
_refine_diff_density_max 2.305
_refine_diff_density_min -1.269
_refine_ls_extinction_method none
_refine_ls_goodness_of_fit_gt 1.013
_refine_ls_goodness_of_fit_ref 1.209
_refine_ls_hydrogen_treatment noref
_refine_ls_matrix_type full
_refine_ls_number_constraints 0
_refine_ls_number_parameters 790
_refine_ls_number_reflns 18643
_refine_ls_number_restraints 0
_refine_ls_R_factor_all .085
_refine_ls_R_factor_gt .052
_refine_ls_shift/su_max .011
_refine_ls_shift/su_mean .0004
_refine_ls_structure_factor_coef Fsqd
_refine_ls_weighting_scheme calc
_refine_ls_wR_factor_gt .107
_refine_ls_wR_factor_ref .158
_reflns_d_resolution_high .714
_reflns_d_resolution_low 11.985
_reflns_Friedel_coverage 0
_reflns_limit_h_max 64
_reflns_limit_h_min 0
_reflns_limit_k_max 16
_reflns_limit_k_min 0
_reflns_limit_l_max 32
_reflns_limit_l_min -34
_reflns_number_gt 12776
_reflns_number_total 18643
_reflns_threshold_expression 'I >  2.00 sig(I)'
_cod_data_source_file om300157w_si_002.cif
_cod_data_source_block br1200
_cod_original_sg_symbol_Hall -c_2yc
_cod_original_sg_symbol_H-M C_1_2/c_1
_cod_database_code 4078647

loop_
_symmetry_equiv_pos_as_xyz
+x,+y,+z
-x,+y,1/2-z
-x,-y,-z
+x,-y,1/2+z
1/2+x,1/2+y,+z
1/2-x,1/2+y,1/2-z
1/2-x,1/2-y,-z
1/2+x,1/2-y,1/2+z

loop_
_atom_site_label
_atom_site_fract_x
_atom_site_fract_y
_atom_site_fract_z
_atom_site_U_iso_or_equiv
_atom_site_adp_type
_atom_site_occupancy
Ru1 .397663(7) .63206(3) .535473(13) .02580(14) Uani 1.00000
Ru2 .320653(7) .56809(3) .688949(14) .02502(13) Uani 1.00000
P1 .38327(3) .81179(9) .53678(5) .0302(4) Uani 1.00000
C111 .39064(11) .9075(4) .4845(2) .041(2) Uani 1.00000
C112 .37326(12) 1.0055(5) .4674(2) .047(2) Uani 1.00000
C113 .38060(15) 1.0805(6) .4309(3) .064(3) Uani 1.00000
C114 .40401(17) 1.0588(6) .4107(3) .075(4) Uani 1.00000
C115 .42133(16) .9631(7) .4265(3) .069(4) Uani 1.00000
C116 .41452(14) .8870(5) .4635(3) .055(3) Uani 1.00000
C121 .34349(10) .8393(4) .52872(19) .0337(18) Uani 1.00000
C122 .33397(12) .9009(5) .5670(2) .044(2) Uani 1.00000
C123 .30364(14) .9203(6) .5585(3) .059(3) Uani 1.00000
C124 .28205(12) .8795(5) .5100(3) .050(3) Uani 1.00000
C125 .29136(12) .8183(6) .4717(2) .054(3) Uani 1.00000
C126 .32193(12) .7983(5) .4808(2) .047(2) Uani 1.00000
C10 .40402(13) .8755(4) .6055(2) .044(2) Uani 1.00000
C20 .43625(12) .8435(5) .6178(3) .049(3) Uani 1.00000
P2 .43991(3) .69170(10) .60344(5) .0339(5) Uani 1.00000
C211 .47635(10) .6921(4) .5882(2) .036(2) Uani 1.00000
C212 .49496(15) .7875(5) .5946(3) .061(3) Uani 1.00000
C213 .52248(16) .7834(7) .5836(3) .069(4) Uani 1.00000
C214 .53252(15) .6850(8) .5677(3) .067(4) Uani 1.00000
C215 .51505(13) .5917(6) .5615(3) .062(3) Uani 1.00000
C216 .48699(13) .5956(5) .5718(3) .052(3) Uani 1.00000
C221 .45124(10) .6164(5) .6711(2) .041(2) Uani 1.00000
C222 .45029(11) .4993(5) .6691(2) .047(3) Uani 1.00000
C223 .45943(12) .4373(6) .7193(3) .064(3) Uani 1.00000
C224 .46806(12) .4952(8) .7714(2) .070(4) Uani 1.00000
C225 .46817(14) .6090(9) .7737(2) .070(4) Uani 1.00000
C226 .46013(12) .6704(6) .7237(2) .055(3) Uani 1.00000
C101 .36460(11) .5433(5) .4632(2) .042(2) Uani 1.00000
C102 .38240(13) .6098(5) .4403(2) .046(2) Uani 1.00000
C103 .41264(13) .5737(5) .4601(2) .048(3) Uani 1.00000
C104 .41327(13) .4804(5) .4968(2) .050(3) Uani 1.00000
C105 .38379(13) .4593(4) .4977(2) .047(2) Uani 1.00000
C1 .37665(10) .6109(4) .59302(17) .0306(17) Uani 1.00000
C2 .34448(11) .5634(5) .58252(19) .040(2) Uani 1.00000
C3 .34953(10) .5896(3) .64614(17) .0291(17) Uani 1.00000
C4 .37923(9) .6271(4) .65069(17) .0292(17) Uani 1.00000
P3 .35036(2) .41900(9) .72554(5) .0268(4) Uani 1.00000
C311 .33807(10) .3185(4) .77062(18) .0323(18) Uani 1.00000
C312 .35251(13) .2151(4) .7838(2) .043(2) Uani 1.00000
C313 .34336(17) .1395(5) .8177(3) .056(3) Uani 1.00000
C314 .31991(17) .1652(5) .8382(3) .059(3) Uani 1.00000
C315 .30527(15) .2669(5) .8259(3) .052(3) Uani 1.00000
C316 .31452(12) .3449(4) .7923(2) .042(2) Uani 1.00000
C321 .36078(10) .3264(4) .67590(19) .0314(18) Uani 1.00000
C322 .39039(11) .3007(5) .6809(2) .045(2) Uani 1.00000
C323 .39754(13) .2339(6) .6399(3) .057(3) Uani 1.00000
C324 .37479(14) .1922(5) .5948(3) .049(3) Uani 1.00000
C325 .34466(14) .2144(5) .5901(2) .048(3) Uani 1.00000
C326 .33765(11) .2818(4) .6304(2) .040(2) Uani 1.00000
C30 .38634(10) .4705(4) .7748(2) .0332(19) Uani 1.00000
C40 .37758(10) .5583(4) .81227(18) .0343(19) Uani 1.00000
P4 .35046(2) .65805(9) .76695(4) .0257(4) Uani 1.00000
C411 .33146(9) .7190(4) .81561(17) .0285(17) Uani 1.00000
C412 .33383(14) .6752(5) .8685(2) .049(3) Uani 1.00000
C413 .31921(16) .7221(6) .9037(3) .062(3) Uani 1.00000
C414 .30158(13) .8167(6) .8874(3) .052(3) Uani 1.00000
C415 .29846(12) .8615(5) .8351(2) .044(2) Uani 1.00000
C416 .31310(12) .8126(5) .7995(2) .045(2) Uani 1.00000
C421 .37321(9) .7783(3) .75817(18) .0281(17) Uani 1.00000
C422 .35810(10) .8664(4) .7229(2) .0332(19) Uani 1.00000
C423 .37419(13) .9626(4) .7179(2) .042(2) Uani 1.00000
C424 .40458(14) .9716(5) .7438(2) .048(3) Uani 1.00000
C425 .41997(12) .8845(6) .7757(2) .050(3) Uani 1.00000
C426 .40431(10) .7877(4) .7835(2) .040(2) Uani 1.00000
C201 .28039(10) .5218(4) .6140(2) .040(2) Uani 1.00000
C202 .27527(10) .4817(4) .6626(2) .043(2) Uani 1.00000
C203 .27283(11) .5718(6) .6975(3) .051(3) Uani 1.00000
C204 .27837(11) .6726(5) .6700(3) .052(3) Uani 1.00000
C205 .28243(11) .6406(5) .6185(3) .048(2) Uani 1.00000
P10 .25000 .25000 .50000 .0367(7) Uani 1.00000
F11 .27841(8) .3254(4) .49987(15) .065(2) Uani 1.00000
F12 .23040(11) .3575(4) .4974(2) .098(3) Uani 1.00000
F13 .26051(10) .2556(4) .56688(15) .081(2) Uani 1.00000
P20 .50000 1.0667(2) .75001 .0614(12) Uani 1.00000
F21 .46720(11) 1.0609(6) .7066(3) .125(4) Uani 1.00000
F22 .5095(2) .9842(11) .7099(5) .177(11) Uani .73(2)
F23 .5074(3) 1.1655(10) .7147(4) .163(9) Uani .73(2)
F22' .5166(5) 1.071(2) .7074(10) .087(9) Uiso .27(2)
F23' .50000 1.185(3) .75000 .109(13) Uiso .27(2)
F24' .50000 .935(3) .75000 .106(13) Uiso .27(2)
C011 .2346(2) .9926(8) .6110(4) .089(5) Uani 1.00000
C012 .2585(2) 1.0163(6) .6641(3) .074(4) Uani 1.00000
O012 .2669(3) .9381(11) .6915(5) .204(5) Uiso 1.00000
C013 .2683(3) 1.1288(8) .6822(4) .107(6) Uani 1.00000
C021 .4667(5) .1209(10) .5644(5) .195(12) Uani 1.00000
C022 .4801(2) .2291(7) .5760(4) .085(5) Uani 1.00000
O022 .4664(2) .3094(7) .5746(3) .150(7) Uani 1.00000
C023 .5135(3) .2333(16) .5881(6) .167(12) Uani 1.00000
H112 .35675 1.02020 .48297 .05900 Uiso 1.00000
H113 .36830 1.14544 .41782 .07800 Uiso 1.00000
H114 .40893 1.11327 .38717 .08700 Uiso 1.00000
H115 .43758 .94425 .40970 .08400 Uiso 1.00000
H116 .42585 .81742 .47518 .06600 Uiso 1.00000
H122 .34867 .92679 .60185 .05300 Uiso 1.00000
H123 .29671 .96232 .58525 .06600 Uiso 1.00000
H124 .26128 .89611 .50429 .05800 Uiso 1.00000
H125 .27636 .79052 .43798 .06100 Uiso 1.00000
H126 .32816 .75197 .45411 .05500 Uiso 1.00000
H10a .39669 .84879 .63513 .05100 Uiso 1.00000
H10b .40158 .95647 .60369 .05100 Uiso 1.00000
H20a .45006 .86141 .65643 .05100 Uiso 1.00000
H20b .44489 .88815 .59236 .05100 Uiso 1.00000
H212 .48823 .85647 .60646 .07100 Uiso 1.00000
H213 .53471 .84743 .58781 .08200 Uiso 1.00000
H214 .55249 .68038 .56192 .07700 Uiso 1.00000
H215 .52190 .52126 .55010 .07200 Uiso 1.00000
H216 .47487 .52806 .56689 .05600 Uiso 1.00000
H222 .44362 .46245 .63289 .05300 Uiso 1.00000
H223 .46053 .35422 .71776 .07200 Uiso 1.00000
H224 .47318 .45448 .80696 .08300 Uiso 1.00000
H225 .47307 .65006 .80889 .07900 Uiso 1.00000
H226 .46101 .75232 .72587 .06600 Uiso 1.00000
H101 .34313 .55148 .45730 .04500 Uiso 1.00000
H102 .37508 .67254 .41390 .04900 Uiso 1.00000
H103 .42962 .60357 .44983 .05700 Uiso 1.00000
H104 .43152 .43858 .51809 .05500 Uiso 1.00000
H105 .37695 .40235 .51854 .05600 Uiso 1.00000
H2a .34147 .48696 .57218 .04700 Uiso 1.00000
H2b .32862 .60704 .55665 .04700 Uiso 1.00000
H4 .39528 .65428 .68206 .03200 Uiso 1.00000
H312 .36942 .19639 .77011 .05500 Uiso 1.00000
H313 .35361 .06997 .82797 .06900 Uiso 1.00000
H314 .31293 .11228 .86065 .06800 Uiso 1.00000
H315 .28847 .28588 .83949 .06200 Uiso 1.00000
H316 .30489 .41633 .78330 .05000 Uiso 1.00000
H322 .40667 .33097 .71262 .05300 Uiso 1.00000
H323 .41819 .21399 .64478 .06500 Uiso 1.00000
H324 .37946 .15020 .56621 .05600 Uiso 1.00000
H325 .32928 .18550 .55886 .05300 Uiso 1.00000
H326 .31709 .29735 .62692 .04500 Uiso 1.00000
H30a .39742 .41059 .79693 .03600 Uiso 1.00000
H30b .39835 .50404 .75373 .03600 Uiso 1.00000
H40a .39534 .59765 .83411 .03700 Uiso 1.00000
H40b .36876 .52185 .83764 .03700 Uiso 1.00000
H412 .34650 .61042 .88141 .05600 Uiso 1.00000
H413 .32168 .68959 .94139 .07600 Uiso 1.00000
H414 .29163 .84942 .91203 .05500 Uiso 1.00000
H415 .28612 .92661 .82227 .05400 Uiso 1.00000
H416 .31076 .84546 .76223 .05200 Uiso 1.00000
H422 .33693 .85924 .70202 .03900 Uiso 1.00000
H423 .36346 1.02569 .69547 .04600 Uiso 1.00000
H424 .41497 1.03853 .73888 .05600 Uiso 1.00000
H425 .44161 .88611 .79294 .05800 Uiso 1.00000
H426 .41489 .72871 .80672 .04400 Uiso 1.00000
H201 .28305 .47864 .58252 .04700 Uiso 1.00000
H202 .27271 .40315 .67105 .04900 Uiso 1.00000
H203 .26899 .56806 .73388 .05500 Uiso 1.00000
H204 .27835 .74705 .68363 .06100 Uiso 1.00000
H205 .28570 .69229 .59027 .05700 Uiso 1.00000
H011a .23745 .91856 .59879 .12500 Uiso 1.00000
H011b .23767 1.04430 .58250 .12500 Uiso 1.00000
H011c .21530 1.00392 .61422 .12500 Uiso 1.00000
H013a .25129 1.17920 .67096 .15400 Uiso 1.00000
H013b .28312 1.15257 .66585 .15400 Uiso 1.00000
H013c .27623 1.13290 .72387 .15400 Uiso 1.00000
H021a .44705 .12672 .53431 .24500 Uiso 1.00000
H021b .47859 .06942 .54990 .24500 Uiso 1.00000
H021c .46276 .08719 .59614 .24500 Uiso 1.00000
H023a .51906 .24736 .55556 .22100 Uiso 1.00000
H023b .52292 .16729 .60686 .22100 Uiso 1.00000
H023c .52168 .29601 .61508 .22100 Uiso 1.00000

loop_
_atom_site_aniso_label
_atom_site_aniso_U_11
_atom_site_aniso_U_22
_atom_site_aniso_U_33
_atom_site_aniso_U_12
_atom_site_aniso_U_13
_atom_site_aniso_U_23
Ru1 .02328(15) .02901(16) .02228(15) .00111(11) .00284(11) -.00256(11)
Ru2 .02044(14) .02510(15) .02651(15) .00004(11) .00275(11) .00078(11)
P1 .0328(5) .0294(5) .0249(5) .0005(4) .0035(4) .0011(4)
C111 .035(2) .042(3) .042(3) -.006(2) .005(2) .012(2)
C112 .039(3) .043(3) .052(3) .001(2) .003(2) .016(2)
C113 .052(3) .057(4) .074(4) -.007(3) .003(3) .029(3)
C114 .062(4) .073(5) .079(5) -.014(3) .005(4) .045(4)
C115 .061(4) .083(5) .070(4) -.011(4) .031(3) .019(4)
C116 .046(3) .059(3) .059(3) -.004(3) .016(3) .018(3)
C121 .033(2) .034(2) .029(2) .0050(17) .0015(17) .0044(16)
C122 .041(3) .055(3) .034(2) .000(2) .009(2) -.008(2)
C123 .049(3) .078(4) .057(4) .008(3) .025(3) -.016(3)
C124 .033(2) .059(3) .053(3) .010(2) .007(2) .004(3)
C125 .036(3) .069(4) .044(3) .015(3) -.008(2) -.011(3)
C126 .040(3) .055(3) .037(2) .013(2) .001(2) -.007(2)
C10 .049(3) .036(2) .037(2) .005(2) -.003(2) -.006(2)
C20 .039(3) .043(3) .058(3) .002(2) .003(2) -.019(2)
P2 .0246(5) .0369(6) .0335(6) .0041(4) -.0010(4) -.0094(5)
C211 .025(2) .044(2) .031(2) -.0018(17) -.0025(16) .0011(18)
C212 .054(4) .048(3) .076(4) -.008(3) .010(3) -.001(3)
C213 .051(4) .079(5) .073(4) -.034(3) .011(3) .008(4)
C214 .045(3) .106(6) .052(4) -.015(4) .015(3) -.004(4)
C215 .035(3) .088(5) .063(4) -.007(3) .018(3) -.024(4)
C216 .036(3) .059(3) .060(4) -.001(2) .012(2) -.001(3)
C221 .0197(18) .070(3) .029(2) .001(2) -.0010(16) -.007(2)
C222 .025(2) .073(4) .038(3) .004(2) .0031(18) .009(2)
C223 .027(2) .097(5) .058(4) .000(3) -.000(2) .036(4)
C224 .021(2) .145(7) .034(3) -.002(3) -.004(2) .032(4)
C225 .036(3) .143(8) .030(3) -.011(4) .008(2) -.009(4)
C226 .032(2) .100(5) .032(2) -.002(3) .006(2) -.015(3)
C101 .032(2) .051(3) .035(2) .002(2) -.0035(18) -.016(2)
C102 .050(3) .058(3) .027(2) .008(2) .005(2) -.006(2)
C103 .045(3) .065(4) .034(2) .003(2) .014(2) -.017(2)
C104 .049(3) .053(3) .039(3) .012(2) .000(2) -.021(2)
C105 .057(3) .038(3) .038(3) -.009(2) .005(2) -.015(2)
C1 .035(2) .030(2) .0238(18) .0009(16) .0035(16) .0014(15)
C2 .037(2) .056(3) .023(2) -.017(2) .0051(17) .0029(19)
C3 .032(2) .0280(19) .0248(18) -.0062(15) .0041(15) -.0004(15)
C4 .0246(18) .038(2) .0232(18) -.0035(16) .0043(14) -.0017(15)
P3 .0259(5) .0242(5) .0288(5) .0020(4) .0061(4) .0026(4)
C311 .035(2) .034(2) .029(2) -.0014(17) .0100(17) .0034(16)
C312 .058(3) .032(2) .042(3) .007(2) .018(2) .005(2)
C313 .092(5) .033(3) .045(3) .010(3) .022(3) .012(2)
C314 .098(5) .038(3) .045(3) -.018(3) .030(3) .008(2)
C315 .071(4) .048(3) .049(3) -.009(3) .036(3) -.006(2)
C316 .048(3) .040(2) .043(3) .002(2) .021(2) .003(2)
C321 .033(2) .028(2) .033(2) .0052(16) .0095(17) -.0000(16)
C322 .033(2) .045(3) .053(3) .002(2) .010(2) -.015(2)
C323 .042(3) .064(4) .071(4) .006(3) .025(3) -.022(3)
C324 .059(3) .041(3) .053(3) .009(2) .026(3) -.009(2)
C325 .058(3) .043(3) .037(3) .008(2) .006(2) -.011(2)
C326 .036(2) .041(3) .040(2) .002(2) .007(2) -.005(2)
C30 .0250(19) .038(2) .035(2) .0034(16) .0052(16) .0021(17)
C40 .033(2) .037(2) .0242(19) .0045(17) -.0033(16) .0017(16)
P4 .0240(5) .0257(5) .0249(5) .0013(4) .0039(4) .0020(4)
C411 .0272(19) .031(2) .0256(18) -.0046(15) .0065(15) -.0013(15)
C412 .061(3) .045(3) .046(3) .010(3) .024(3) .012(2)
C413 .070(4) .078(4) .048(3) .021(3) .035(3) .012(3)
C414 .049(3) .064(4) .054(3) .001(3) .031(3) -.006(3)
C415 .040(3) .047(3) .051(3) .007(2) .022(2) .000(2)
C416 .044(3) .052(3) .039(3) .017(2) .014(2) .008(2)
C421 .0259(18) .0279(19) .030(2) -.0004(15) .0085(15) -.0037(15)
C422 .036(2) .028(2) .037(2) .0030(16) .0127(18) .0039(16)
C423 .053(3) .032(2) .046(3) -.008(2) .024(2) -.007(2)
C424 .061(3) .041(3) .051(3) -.025(2) .028(3) -.014(2)
C425 .033(2) .068(4) .050(3) -.019(2) .013(2) -.013(3)
C426 .026(2) .049(3) .043(3) -.0040(19) .0073(18) -.004(2)
C201 .024(2) .046(3) .040(2) -.0040(18) -.0070(17) -.007(2)
C202 .023(2) .042(3) .061(3) -.0108(18) .007(2) -.005(2)
C203 .022(2) .078(4) .053(3) .009(2) .010(2) -.007(3)
C204 .023(2) .048(3) .072(4) .008(2) -.006(2) -.016(3)
C205 .025(2) .044(3) .058(3) .0104(19) -.013(2) .013(2)
P10 .0375(9) .0417(9) .0290(8) .0019(7) .0076(7) .0020(7)
F11 .056(2) .084(3) .052(2) -.027(2) .0124(17) .0044(19)
F12 .080(3) .056(2) .144(5) .022(2) .016(3) -.010(3)
F13 .081(3) .121(4) .0348(17) -.033(3) .0082(18) -.000(2)
P20 .0441(12) .0535(13) .0817(18) .00000 .0121(11) .00000
F21 .053(3) .163(6) .134(5) .003(3) -.008(3) .005(4)
F22 .091(6) .192(16) .223(14) .043(8) .009(7) -.141(12)
F23 .256(14) .125(10) .110(8) -.073(9) .062(8) .017(7)
C011 .084(6) .087(6) .085(6) -.001(5) .009(5) .004(5)
C012 .112(6) .062(4) .051(4) .046(4) .032(4) .023(3)
C013 .165(10) .073(6) .083(6) -.039(6) .040(6) .016(5)
C021 .38(3) .090(8) .084(8) -.078(12) .019(11) -.003(6)
C022 .122(8) .066(5) .073(5) .041(5) .040(5) .012(4)
O022 .221(10) .119(6) .118(6) .087(7) .065(6) .015(5)
C023 .105(9) .27(2) .130(11) .038(11) .038(8) .061(12)

loop_
_atom_type_symbol
_atom_type_oxidation_number
_atom_type_number_in_cell
_atom_type_scat_dispersion_real
_atom_type_scat_dispersion_imag
_atom_type_scat_source
C 0 576 .002 .002 'Int Tables Vol IV Tables 2.2B and 2.3.1'
H 0 584 0 0 'Int Tables Vol IV Tables 2.2B and 2.3.1'
F 0 48 .014 .01 'Int Tables Vol IV Tables 2.2B and 2.3.1'
O 0 16 .008 .006 'Int Tables Vol IV Tables 2.2B and 2.3.1'
P 0 40 .09 .095 'Int Tables Vol IV Tables 2.2B and 2.3.1'
Ru 0 16 -1.42 .836 'Int Tables Vol IV Tables 2.2B and 2.3.1'

loop_
_geom_angle_atom_site_label_1
_geom_angle_atom_site_label_2
_geom_angle_atom_site_label_3
_geom_angle_site_symmetry_1
_geom_angle_site_symmetry_3
_geom_angle
P1 Ru1 P2 . . 83.32(4)
P1 Ru1 C101 . . 109.21(14)
P1 Ru1 C102 . . 97.34(16)
P1 Ru1 C103 . . 117.89(15)
P1 Ru1 C104 . . 154.37(15)
P1 Ru1 C105 . . 145.32(14)
P1 Ru1 C1 . . 84.08(13)
P2 Ru1 C101 . . 165.11(15)
P2 Ru1 C102 . . 137.12(16)
P2 Ru1 C103 . . 106.80(14)
P2 Ru1 C104 . . 104.31(13)
P2 Ru1 C105 . . 131.29(13)
P2 Ru1 C1 . . 90.69(12)
C101 Ru1 C102 . . 35.9(2)
C101 Ru1 C103 . . 60.6(2)
C101 Ru1 C104 . . 60.9(2)
C101 Ru1 C105 . . 37.14(18)
C101 Ru1 C1 . . 98.41(19)
C102 Ru1 C103 . . 36.0(2)
C102 Ru1 C104 . . 60.3(2)
C102 Ru1 C105 . . 60.4(2)
C102 Ru1 C1 . . 132.1(2)
C103 Ru1 C104 . . 36.6(2)
C103 Ru1 C105 . . 60.5(2)
C103 Ru1 C1 . . 152.8(2)
C104 Ru1 C105 . . 35.9(2)
C104 Ru1 C1 . . 119.7(2)
C105 Ru1 C1 . . 92.3(2)
C3 Ru2 P3 . . 83.39(12)
C3 Ru2 P4 . . 93.30(11)
C3 Ru2 C201 . . 96.87(18)
C3 Ru2 C202 . . 129.5(2)
C3 Ru2 C203 . . 152.54(18)
C3 Ru2 C204 . . 120.8(2)
C3 Ru2 C205 . . 92.2(2)
P3 Ru2 P4 . . 83.89(4)
P3 Ru2 C201 . . 112.67(13)
P3 Ru2 C202 . . 99.07(13)
P3 Ru2 C203 . . 117.83(17)
P3 Ru2 C204 . . 154.79(17)
P3 Ru2 C205 . . 148.59(15)
P4 Ru2 C201 . . 161.40(14)
P4 Ru2 C202 . . 137.21(16)
P4 Ru2 C203 . . 105.51(15)
P4 Ru2 C204 . . 100.40(15)
P4 Ru2 C205 . . 127.48(14)
C201 Ru2 C202 . . 35.6(2)
C201 Ru2 C203 . . 60.0(2)
C201 Ru2 C204 . . 61.0(2)
C201 Ru2 C205 . . 36.82(19)
C202 Ru2 C203 . . 36.0(2)
C202 Ru2 C204 . . 60.97(19)
C202 Ru2 C205 . . 60.4(2)
C203 Ru2 C204 . . 37.0(2)
C203 Ru2 C205 . . 60.5(2)
C204 Ru2 C205 . . 36.2(2)
Ru1 P1 C111 . . 117.59(19)
Ru1 P1 C121 . . 117.70(15)
Ru1 P1 C10 . . 109.46(16)
C111 P1 C121 . . 102.3(2)
C111 P1 C10 . . 103.6(2)
C121 P1 C10 . . 104.6(2)
P1 C111 C112 . . 121.0(5)
P1 C111 C116 . . 119.9(4)
C112 C111 C116 . . 119.0(5)
C111 C112 C113 . . 119.9(6)
C111 C112 H112 . . 118.6
C113 C112 H112 . . 121.5
C112 C113 C114 . . 120.2(6)
C112 C113 H113 . . 120.1
C114 C113 H113 . . 119.6
C113 C114 C115 . . 121.1(8)
C113 C114 H114 . . 118.0
C115 C114 H114 . . 120.8
C114 C115 C116 . . 119.7(8)
C114 C115 H115 . . 121.3
C116 C115 H115 . . 118.9
C111 C116 C115 . . 120.1(6)
C111 C116 H116 . . 117.5
C115 C116 H116 . . 122.4
P1 C121 C122 . . 123.3(3)
P1 C121 C126 . . 118.2(4)
C122 C121 C126 . . 118.5(5)
C121 C122 C123 . . 121.0(5)
C121 C122 H122 . . 119.6
C123 C122 H122 . . 119.2
C122 C123 C124 . . 120.3(6)
C122 C123 H123 . . 121.7
C124 C123 H123 . . 118.1
C123 C124 C125 . . 119.1(5)
C123 C124 H124 . . 118.9
C125 C124 H124 . . 122.0
C124 C125 C126 . . 120.3(5)
C124 C125 H125 . . 118.9
C126 C125 H125 . . 120.8
C121 C126 C125 . . 120.9(5)
C121 C126 H126 . . 119.7
C125 C126 H126 . . 119.4
P1 C10 C20 . . 107.0(4)
P1 C10 H10a . . 111.3
P1 C10 H10b . . 110.3
C20 C10 H10a . . 109.4
C20 C10 H10b . . 111.2
H10a C10 H10b . . 107.7
C10 C20 P2 . . 110.9(4)
C10 C20 H20a . . 117.0
C10 C20 H20b . . 108.0
P2 C20 H20a . . 108.7
P2 C20 H20b . . 108.6
H20a C20 H20b . . 103.0
Ru1 P2 C20 . . 109.70(16)
Ru1 P2 C211 . . 119.20(15)
Ru1 P2 C221 . . 117.65(17)
C20 P2 C211 . . 100.4(3)
C20 P2 C221 . . 108.7(3)
C211 P2 C221 . . 99.5(2)
P2 C211 C212 . . 123.3(4)
P2 C211 C216 . . 119.9(4)
C212 C211 C216 . . 116.8(5)
C211 C212 C213 . . 121.4(6)
C211 C212 H212 . . 118.8
C213 C212 H212 . . 119.8
C212 C213 C214 . . 120.2(7)
C212 C213 H213 . . 120.9
C214 C213 H213 . . 118.9
C213 C214 C215 . . 119.5(7)
C213 C214 H214 . . 120.7
C215 C214 H214 . . 119.8
C214 C215 C216 . . 120.6(7)
C214 C215 H215 . . 120.3
C216 C215 H215 . . 119.2
C211 C216 C215 . . 121.6(6)
C211 C216 H216 . . 119.3
C215 C216 H216 . . 119.1
P2 C221 C222 . . 117.5(4)
P2 C221 C226 . . 123.1(5)
C222 C221 C226 . . 119.4(5)
C221 C222 C223 . . 120.1(5)
C221 C222 H222 . . 119.2
C223 C222 H222 . . 120.7
C222 C223 C224 . . 118.5(7)
C222 C223 H223 . . 120.0
C224 C223 H223 . . 121.4
C223 C224 C225 . . 121.7(6)
C223 C224 H224 . . 120.4
C225 C224 H224 . . 117.8
C224 C225 C226 . . 119.6(6)
C224 C225 H225 . . 122.9
C226 C225 H225 . . 117.5
C221 C226 C225 . . 120.6(7)
C221 C226 H226 . . 120.5
C225 C226 H226 . . 118.9
Ru1 C101 C102 . . 72.9(3)
Ru1 C101 C105 . . 72.9(3)
Ru1 C101 H101 . . 119.7
C102 C101 C105 . . 107.7(5)
C102 C101 H101 . . 126.7
C105 C101 H101 . . 125.6
Ru1 C102 C101 . . 71.1(3)
Ru1 C102 C103 . . 73.2(3)
Ru1 C102 H102 . . 122.4
C101 C102 C103 . . 109.8(5)
C101 C102 H102 . . 125.4
C103 C102 H102 . . 124.8
Ru1 C103 C102 . . 70.8(3)
Ru1 C103 C104 . . 70.9(4)
Ru1 C103 H103 . . 125.3
C102 C103 C104 . . 106.5(5)
C102 C103 H103 . . 127.0
C104 C103 H103 . . 126.4
Ru1 C104 C103 . . 72.6(3)
Ru1 C104 C105 . . 72.3(3)
Ru1 C104 H104 . . 120.8
C103 C104 C105 . . 108.7(5)
C103 C104 H104 . . 125.5
C105 C104 H104 . . 125.8
Ru1 C105 C101 . . 70.0(3)
Ru1 C105 C104 . . 71.8(3)
Ru1 C105 H105 . . 121.2
C101 C105 C104 . . 107.2(5)
C101 C105 H105 . . 124.4
C104 C105 H105 . . 128.4
Ru1 C1 C2 . . 126.4(3)
Ru1 C1 C4 . . 143.7(3)
C2 C1 C4 . . 89.9(4)
C1 C2 C3 . . 85.3(3)
C1 C2 H2a . . 117.0
C1 C2 H2b . . 114.6
C3 C2 H2a . . 115.6
C3 C2 H2b . . 114.3
H2a C2 H2b . . 108.7
Ru2 C3 C2 . . 127.3(3)
Ru2 C3 C4 . . 143.6(3)
C2 C3 C4 . . 89.1(4)
C1 C4 C3 . . 95.6(3)
C1 C4 H4 . . 132.4
C3 C4 H4 . . 132.0
Ru2 P3 C311 . . 119.28(16)
Ru2 P3 C321 . . 117.50(14)
Ru2 P3 C30 . . 108.64(15)
C311 P3 C321 . . 102.1(2)
C311 P3 C30 . . 101.7(2)
C321 P3 C30 . . 105.8(2)
P3 C311 C312 . . 120.0(4)
P3 C311 C316 . . 120.8(4)
C312 C311 C316 . . 119.2(5)
C311 C312 C313 . . 120.2(6)
C311 C312 H312 . . 120.3
C313 C312 H312 . . 119.5
C312 C313 C314 . . 120.4(5)
C312 C313 H313 . . 120.6
C314 C313 H313 . . 119.0
C313 C314 C315 . . 120.6(6)
C313 C314 H314 . . 121.0
C315 C314 H314 . . 118.3
C314 C315 C316 . . 119.7(7)
C314 C315 H315 . . 121.7
C316 C315 H315 . . 118.6
C311 C316 C315 . . 119.9(5)
C311 C316 H316 . . 118.6
C315 C316 H316 . . 121.5
P3 C321 C322 . . 122.6(3)
P3 C321 C326 . . 118.3(4)
C322 C321 C326 . . 119.1(5)
C321 C322 C323 . . 120.8(4)
C321 C322 H322 . . 119.7
C323 C322 H322 . . 119.5
C322 C323 C324 . . 119.9(6)
C322 C323 H323 . . 119.9
C324 C323 H323 . . 120.1
C323 C324 C325 . . 120.0(6)
C323 C324 H324 . . 120.3
C325 C324 H324 . . 119.6
C324 C325 C326 . . 120.0(5)
C324 C325 H325 . . 119.1
C326 C325 H325 . . 120.9
C321 C326 C325 . . 120.2(5)
C321 C326 H326 . . 120.1
C325 C326 H326 . . 119.7
P3 C30 C40 . . 105.8(3)
P3 C30 H30a . . 110.5
P3 C30 H30b . . 109.8
C40 C30 H30a . . 111.3
C40 C30 H30b . . 110.5
H30a C30 H30b . . 108.9
C30 C40 P4 . . 109.4(3)
C30 C40 H40a . . 109.4
C30 C40 H40b . . 109.5
P4 C40 H40a . . 109.7
P4 C40 H40b . . 110.1
H40a C40 H40b . . 108.8
Ru2 P4 C40 . . 109.68(14)
Ru2 P4 C411 . . 116.86(13)
Ru2 P4 C421 . . 119.50(14)
C40 P4 C411 . . 103.4(2)
C40 P4 C421 . . 105.4(2)
C411 P4 C421 . . 100.2(2)
P4 C411 C412 . . 123.6(4)
P4 C411 C416 . . 120.3(4)
C412 C411 C416 . . 116.1(5)
C411 C412 C413 . . 122.3(5)
C411 C412 H412 . . 118.7
C413 C412 H412 . . 119.0
C412 C413 C414 . . 120.7(6)
C412 C413 H413 . . 120.2
C414 C413 H413 . . 119.1
C413 C414 C415 . . 118.6(6)
C413 C414 H414 . . 120.5
C415 C414 H414 . . 121.0
C414 C415 C416 . . 120.3(5)
C414 C415 H415 . . 120.5
C416 C415 H415 . . 119.2
C411 C416 C415 . . 122.1(5)
C411 C416 H416 . . 118.4
C415 C416 H416 . . 119.5
P4 C421 C422 . . 117.5(3)
P4 C421 C426 . . 124.5(3)
C422 C421 C426 . . 118.0(4)
C421 C422 C423 . . 119.4(4)
C421 C422 H422 . . 119.9
C423 C422 H422 . . 120.7
C422 C423 C424 . . 121.9(5)
C422 C423 H423 . . 119.4
C424 C423 H423 . . 118.7
C423 C424 C425 . . 119.6(5)
C423 C424 H424 . . 119.6
C425 C424 H424 . . 120.8
C424 C425 C426 . . 120.1(5)
C424 C425 H425 . . 122.0
C426 C425 H425 . . 117.9
C421 C426 C425 . . 120.8(4)
C421 C426 H426 . . 119.2
C425 C426 H426 . . 120.0
Ru2 C201 C202 . . 72.0(3)
Ru2 C201 C205 . . 71.0(3)
Ru2 C201 H201 . . 120.6
C202 C201 C205 . . 107.7(5)
C202 C201 H201 . . 127.8
C205 C201 H201 . . 124.5
Ru2 C202 C201 . . 72.4(3)
Ru2 C202 C203 . . 73.6(3)
Ru2 C202 H202 . . 122.8
C201 C202 C203 . . 109.8(5)
C201 C202 H202 . . 125.8
C203 C202 H202 . . 124.4
Ru2 C203 C202 . . 70.5(3)
Ru2 C203 C204 . . 69.8(3)
Ru2 C203 H203 . . 122.9
C202 C203 C204 . . 106.8(6)
C202 C203 H203 . . 127.4
C204 C203 H203 . . 125.9
Ru2 C204 C203 . . 73.2(3)
Ru2 C204 C205 . . 71.7(3)
Ru2 C204 H204 . . 122.7
C203 C204 C205 . . 107.2(5)
C203 C204 H204 . . 126.3
C205 C204 H204 . . 126.5
Ru2 C205 C201 . . 72.2(3)
Ru2 C205 C204 . . 72.1(3)
Ru2 C205 H205 . . 122.6
C201 C205 C204 . . 108.5(5)
C201 C205 H205 . . 126.5
C204 C205 H205 . . 125.0
F11 P10 F12 . . 90.5(2)
F11 P10 F13 . . 89.3(2)
F11 P10 F11 . '7 556' 180.0000
F11 P10 F12 . '7 556' 89.5(2)
F11 P10 F13 . '7 556' 90.7(2)
F12 P10 F13 . . 89.8(3)
F12 P10 F11 . '7 556' 89.5(2)
F12 P10 F12 . '7 556' 180.0000
F12 P10 F13 . '7 556' 90.2(3)
F13 P10 F11 . '7 556' 90.7(2)
F13 P10 F12 . '7 556' 90.2(3)
F13 P10 F13 . '7 556' 180.0000
F11 P10 F12 '7 556' '7 556' 90.5(2)
F11 P10 F13 '7 556' '7 556' 89.3(2)
F12 P10 F13 '7 556' '7 556' 89.8(3)
F21 P20 F22 . . 86.6(4)
F21 P20 F23 . . 89.1(5)
F21 P20 F22' . . 97.0(8)
F21 P20 F23' . . 92.5(3)
F21 P20 F24' . . 87.5(3)
F21 P20 F21 . '2 656' 175.0(4)
F21 P20 F22 . '2 656' 90.3(4)
F21 P20 F23 . '2 656' 94.7(5)
F21 P20 F22' . '2 656' 83.2(8)
F22 P20 F23 . . 88.1(7)
F22 P20 F21 . '2 656' 90.3(4)
F22 P20 F22 . '2 656' 101.4(7)
F22 P20 F23 . '2 656' 170.3(7)
F23 P20 F21 . '2 656' 94.7(5)
F23 P20 F22 . '2 656' 170.4(7)
F23 P20 F23 . '2 656' 82.3(6)
F22' P20 F23' . . 88.2(10)
F22' P20 F24' . . 91.8(10)
F22' P20 F21 . '2 656' 83.2(8)
F22' P20 F22' . '2 656' 176.4(14)
F23' P20 F24' . . 180.0000
F23' P20 F21 . '2 656' 92.5(3)
F23' P20 F22' . '2 656' 88.2(10)
F24' P20 F21 . '2 656' 87.5(3)
F24' P20 F22' . '2 656' 91.8(10)
F21 P20 F22 '2 656' '2 656' 86.6(4)
F21 P20 F23 '2 656' '2 656' 89.1(5)
F21 P20 F22' '2 656' '2 656' 97.0(8)
F22 P20 F23 '2 656' '2 656' 88.2(7)
C012 C011 H011a . . 108.7
C012 C011 H011b . . 106.6
C012 C011 H011c . . 112.2
H011a C011 H011b . . 106.9
H011a C011 H011c . . 113.0
H011b C011 H011c . . 109.0
C011 C012 O012 . . 113.5(9)
C011 C012 C013 . . 122.5(7)
O012 C012 C013 . . 123.7(9)
C012 C013 H013a . . 109.8
C012 C013 H013b . . 110.4
C012 C013 H013c . . 110.6
H013a C013 H013b . . 109.4
H013a C013 H013c . . 106.3
H013b C013 H013c . . 110.3
C022 C021 H021a . . 109.6
C022 C021 H021b . . 112.7
C022 C021 H021c . . 113.7
H021a C021 H021b . . 105.4
H021a C021 H021c . . 107
H021b C021 H021c . . 108.3
C021 C022 O022 . . 123.0(13)
C021 C022 C023 . . 115.9(13)
O022 C022 C023 . . 121.0(11)
C022 C023 H023a . . 112.4
C022 C023 H023b . . 111.5
C022 C023 H023c . . 108.7
H023a C023 H023b . . 111.1
H023a C023 H023c . . 107.0
H023b C023 H023c . . 105.7

loop_
_geom_bond_atom_site_label_1
_geom_bond_atom_site_label_2
_geom_bond_site_symmetry_2
_geom_bond_distance
Ru1 P1 . 2.2451(12)
Ru1 P2 . 2.2674(11)
Ru1 C101 . 2.231(5)
Ru1 C102 . 2.254(5)
Ru1 C103 . 2.285(6)
Ru1 C104 . 2.263(6)
Ru1 C105 . 2.269(5)
Ru1 C1 . 1.970(5)
Ru2 C3 . 1.961(5)
Ru2 P3 . 2.2587(11)
Ru2 P4 . 2.2659(10)
Ru2 C201 . 2.257(4)
Ru2 C202 . 2.251(5)
Ru2 C203 . 2.291(6)
Ru2 C204 . 2.247(5)
Ru2 C205 . 2.241(5)
P1 C111 . 1.831(6)
P1 C121 . 1.823(5)
P1 C10 . 1.839(5)
C111 C112 . 1.407(7)
C111 C116 . 1.381(9)
C112 C113 . 1.384(10)
C112 H112 . .972
C113 C114 . 1.351(12)
C113 H113 . .957
C114 C115 . 1.380(11)
C114 H114 . .944
C115 C116 . 1.391(11)
C115 H115 . .991
C116 H116 . .975
C121 C122 . 1.372(8)
C121 C126 . 1.382(6)
C122 C123 . 1.376(9)
C122 H122 . .970
C123 C124 . 1.391(8)
C123 H123 . .959
C124 C125 . 1.365(9)
C124 H124 . .950
C125 C126 . 1.386(8)
C125 H125 . .965
C126 H126 . .970
C10 C20 . 1.480(8)
C10 H10a . .951
C10 H10b . .970
C20 P2 . 1.861(6)
C20 H20a . .995
C20 H20b . .996
P2 C211 . 1.840(5)
P2 C221 . 1.825(5)
C211 C212 . 1.406(8)
C211 C216 . 1.361(8)
C212 C213 . 1.384(11)
C212 H212 . .956
C213 C214 . 1.364(12)
C213 H213 . .936
C214 C215 . 1.356(11)
C214 H214 . .980
C215 C216 . 1.400(9)
C215 H215 . .969
C216 H216 . .967
C221 C222 . 1.395(9)
C221 C226 . 1.394(8)
C222 C223 . 1.392(9)
C222 H222 . .958
C223 C224 . 1.405(10)
C223 H223 . .992
C224 C225 . 1.356(15)
C224 H224 . .968
C225 C226 . 1.384(9)
C225 H225 . .962
C226 H226 . .977
C101 C102 . 1.384(8)
C101 C105 . 1.433(7)
C101 H101 . .966
C102 C103 . 1.403(8)
C102 H102 . .981
C103 C104 . 1.427(8)
C103 H103 . .966
C104 C105 . 1.397(9)
C104 H104 . .984
C105 H105 . .961
C1 C2 . 1.540(7)
C1 C4 . 1.406(6)
C2 C3 . 1.547(6)
C2 H2a . .944
C2 H2b . .965
C3 C4 . 1.418(6)
C4 H4 . .951
P3 C311 . 1.840(5)
P3 C321 . 1.821(5)
P3 C30 . 1.842(4)
C311 C312 . 1.392(7)
C311 C316 . 1.390(8)
C312 C313 . 1.381(9)
C312 H312 . .970
C313 C314 . 1.367(12)
C313 H313 . .950
C314 C315 . 1.376(9)
C314 H314 . .959
C315 C316 . 1.398(9)
C315 H315 . .965
C316 H316 . .955
C321 C322 . 1.374(7)
C321 C326 . 1.398(6)
C322 C323 . 1.404(10)
C322 H322 . .975
C323 C324 . 1.372(8)
C323 H323 . .957
C324 C325 . 1.391(9)
C324 H324 . .942
C325 C326 . 1.392(8)
C325 H325 . .941
C326 H326 . .948
C30 C40 . 1.531(7)
C30 H30a . .949
C30 H30b . .958
C40 P4 . 1.839(4)
C40 H40a . .957
C40 H40b . .952
P4 C411 . 1.842(5)
P4 C421 . 1.830(4)
C411 C412 . 1.378(7)
C411 C416 . 1.385(7)
C412 C413 . 1.375(10)
C412 H412 . .963
C413 C414 . 1.378(9)
C413 H413 . .982
C414 C415 . 1.363(9)
C414 H414 . .953
C415 C416 . 1.392(9)
C415 H415 . .958
C416 H416 . .975
C421 C422 . 1.405(6)
C421 C426 . 1.389(6)
C422 C423 . 1.393(7)
C422 H422 . .962
C423 C424 . 1.361(8)
C423 H423 . .975
C424 C425 . 1.364(8)
C424 H424 . .958
C425 C426 . 1.407(8)
C425 H425 . .962
C426 H426 . .943
C201 C202 . 1.378(8)
C201 C205 . 1.420(7)
C201 H201 . .971
C202 C203 . 1.403(9)
C202 H202 . .974
C203 C204 . 1.441(9)
C203 H203 . .969
C204 C205 . 1.395(10)
C204 H204 . .948
C205 H205 . .975
P10 F11 . 1.595(4)
P10 F12 . 1.560(5)
P10 F13 . 1.573(4)
P10 F11 '7 556' 1.595(4)
P10 F12 '7 556' 1.560(5)
P10 F13 '7 556' 1.573(4)
P20 F21 . 1.571(5)
P20 F22 . 1.552(13)
P20 F23 . 1.563(12)
P20 F22' . 1.48(3)
P20 F23' . 1.41(4)
P20 F24' . 1.57(4)
P20 F21 '2 656' 1.571(5)
P20 F22 '2 656' 1.552(13)
P20 F23 '2 656' 1.563(12)
P20 F22' '2 656' 1.48(3)
C011 C012 . 1.463(11)
C011 H011a . .953
C011 H011b . .977
C011 H011c . .932
C012 O012 . 1.147(14)
C012 C013 . 1.441(12)
C013 H013a . .962
C013 H013b . .940
C013 H013c . .983
C021 C022 . 1.422(16)
C021 H021a . .985
C021 H021b . .965
C021 H021c . .946
C022 O022 . 1.143(13)
C022 C023 . 1.482(18)
C023 H023a . .932
C023 H023b . .949
C023 H023c . .995
